data_7237451
loop_
_publ_author_name
'Huaulm\'e, Quentin'
'Sutter, Alexandra'
'Fall, Sadiara'
'Jacquemin, Denis'
'L\'ev\^eque, Patrick'
'Retailleau, Pascal'
'Ulrich, Gilles'
'Leclerc, Nicolas'

_publ_section_title
;
 Versatile synthesis of \a-fused BODIPY displaying intense absorption in
 the NIR region and high electron affinity
;
_journal_issue 37
_journal_name_full 'Journal of Materials Chemistry C'
_journal_page_first 9925
_journal_paper_doi 10.1039/C8TC03138J
_journal_volume 6
_journal_year 2018
_chemical_formula_moiety 'C56 H65 B F2 N2 S4'
_chemical_formula_sum 'C56 H65 B F2 N2 S4'
_chemical_formula_weight 943.15
_space_group_crystal_system monoclinic
_space_group_IT_number 15
_space_group_name_Hall '-C 2yc'
_space_group_name_H-M_alt 'C 1 2/c 1'
_atom_sites_solution_hydrogens geom
_atom_sites_solution_primary dual
_atom_sites_solution_secondary difmap
_audit_creation_method SHELXL-2018/1
_audit_update_record
;
2018-02-15 deposited with the CCDC.
2018-08-23 downloaded from the CCDC.
;
_cell_angle_alpha 90
_cell_angle_beta 96.111(7)
_cell_angle_gamma 90
_cell_formula_units_Z 4
_cell_length_a 8.8300(7)
_cell_length_b 22.2396(16)
_cell_length_c 24.8071(19)
_cell_measurement_reflns_used 809
_cell_measurement_temperature 100(2)
_cell_measurement_theta_max 27.5
_cell_measurement_theta_min 3.1
_cell_volume 4843.8(6)
_computing_cell_refinement
;
CrystalClear-SM Expert 2.1 b45 (Rigaku, 2015)
;
_computing_data_collection
;
CrystalClear-SM Expert 2.1 b45 (Rigaku, 2015)
;
_computing_data_reduction
;
CrystalClear-SM Expert 2.1 b45 (Rigaku, 2015)
;
_computing_structure_refinement 'SHELXL-2018/1 (Sheldrick, 2015)'
_computing_structure_solution 'SHELXT (Sheldrick, 2015)'
_diffrn_ambient_temperature 100(2)
_diffrn_detector PILT
_diffrn_detector_area_resol_mean 5.8140
_diffrn_measured_fraction_theta_full 0.991
_diffrn_measured_fraction_theta_max 0.986
_diffrn_measurement_device
;
AFC12 (Right): Kappa 3 circle
;
_diffrn_measurement_device_type
;
Rigaku Pilatus 200K
;
_diffrn_measurement_method 'profile data from \w-scans'
_diffrn_measurement_specimen_support Fiber
_diffrn_radiation_monochromator Confocal
_diffrn_radiation_type MoK\a
_diffrn_radiation_wavelength 0.71075
_diffrn_reflns_av_R_equivalents 0.0384
_diffrn_reflns_av_unetI/netI 0.0341
_diffrn_reflns_Laue_measured_fraction_full 0.991
_diffrn_reflns_Laue_measured_fraction_max 0.986
_diffrn_reflns_limit_h_max 11
_diffrn_reflns_limit_h_min -11
_diffrn_reflns_limit_k_max 27
_diffrn_reflns_limit_k_min -28
_diffrn_reflns_limit_l_max 32
_diffrn_reflns_limit_l_min -28
_diffrn_reflns_number 19572
_diffrn_reflns_point_group_measured_fraction_full 0.991
_diffrn_reflns_point_group_measured_fraction_max 0.986
_diffrn_reflns_theta_full 25.242
_diffrn_reflns_theta_max 27.367
_diffrn_reflns_theta_min 3.597
_diffrn_source MicroMax003_Mo
_exptl_absorpt_coefficient_mu 0.245
_exptl_absorpt_correction_T_max 1.000
_exptl_absorpt_correction_T_min 0.818
_exptl_absorpt_correction_type multi-scan
_exptl_absorpt_process_details REQAB,(Higashi,1998)
_exptl_crystal_colour 'dark blue'
_exptl_crystal_density_diffrn 1.293
_exptl_crystal_description prism
_exptl_crystal_F_000 2008
_exptl_crystal_size_max 0.30
_exptl_crystal_size_mid 0.160
_exptl_crystal_size_min 0.12
_refine_diff_density_max 0.343
_refine_diff_density_min -0.566
_refine_diff_density_rms 0.050
_refine_ls_extinction_method none
_refine_ls_goodness_of_fit_ref 1.038
_refine_ls_hydrogen_treatment constr
_refine_ls_matrix_type full
_refine_ls_number_parameters 328
_refine_ls_number_reflns 5427
_refine_ls_number_restraints 6
_refine_ls_restrained_S_all 1.063
_refine_ls_R_factor_all 0.0458
_refine_ls_R_factor_gt 0.0363
_refine_ls_shift/su_max 0.002
_refine_ls_shift/su_mean 0.000
_refine_ls_structure_factor_coef Fsqd
_refine_ls_weighting_details 'w=1/[\s^2^(Fo^2^)+(0.0518P)^2^+2.7182P] where P=(Fo^2^+2Fc^2^)/3'
_refine_ls_weighting_scheme calc
_refine_ls_wR_factor_gt 0.0950
_refine_ls_wR_factor_ref 0.0999
_reflns_Friedel_coverage 0.000
_reflns_number_gt 4458
_reflns_number_total 5435
_reflns_threshold_expression 'I > 2\s(I)'
_cod_data_source_file c8tc03138j2.cif
_cod_data_source_block compound_6alphabeta
_cod_depositor_comments
;
The following automatic conversions were performed:

data item '_exptl_absorpt_correction_type' value 'Multi-scan' was
changed to 'multi-scan' in accordance with the
/home/saulius/struct/COD-crude-data/automatic-downloads/DataCite-retrospective/RSC/depositions/lib/dictionaries/cif_core.dic
dictionary named 'cif_core.dic' version 2.4.2 last updated on
2011-04-26.

Automatic conversion script
Id: cif_fix_values 6909 2019-04-08 15:41:33Z antanas 
;
_cod_original_sg_symbol_H-M 'C 2/c'
_cod_database_code 7237451
_shelx_shelxl_version_number 2014/7
_shelx_space_group_comment
;
The symmetry employed for this shelxl refinement is uniquely defined
by the following loop, which should always be used as a source of
symmetry information in preference to the above space-group names.
They are only intended as comments.
;

loop_
_space_group_symop_operation_xyz
'x, y, z'
'-x, y, -z+1/2'
'x+1/2, y+1/2, z'
'-x+1/2, y+1/2, -z+1/2'
'-x, -y, -z'
'x, -y, z-1/2'
'-x+1/2, -y+1/2, -z'
'x+1/2, -y+1/2, z-1/2'

loop_
_atom_site_label
_atom_site_type_symbol
_atom_site_fract_x
_atom_site_fract_y
_atom_site_fract_z
_atom_site_U_iso_or_equiv
_atom_site_adp_type
_atom_site_occupancy
_atom_site_site_symmetry_order
_atom_site_calc_flag
_atom_site_refinement_flags_posn
_atom_site_refinement_flags_adp
_atom_site_refinement_flags_occupancy
_atom_site_disorder_assembly
_atom_site_disorder_group
B1 B 1.000000 0.64781(9) 0.750000 0.0152(4) Uani 1 2 d S T P . .
C1 C 0.92375(16) 0.75216(6) 0.70646(5) 0.0161(3) Uani 1 1 d . . . . .
N1 N 0.91724(13) 0.68944(5) 0.70580(4) 0.0140(2) Uani 1 1 d . . . . .
F1 F 0.89602(10) 0.61178(4) 0.77279(3) 0.0251(2) Uani 1 1 d . . . . .
S1 S 0.51432(6) 0.67171(2) 0.50205(2) 0.03241(13) Uani 1 1 d . . . . .
C2 C 0.84513(19) 0.77477(6) 0.65859(6) 0.0229(3) Uani 1 1 d . . . . .
H2 H 0.834322 0.815902 0.648587 0.028 Uiso 1 1 calc R U . . .
C3 C 0.7863(2) 0.72599(6) 0.62865(6) 0.0249(3) Uani 1 1 d . . . . .
C4 C 0.83341(16) 0.67302(6) 0.65859(5) 0.0158(3) Uani 1 1 d . . . . .
C9 C 1.000000 0.78369(8) 0.750000 0.0164(4) Uani 1 2 d S T P . .
C10 C 0.6884(2) 0.72234(7) 0.57902(6) 0.0340(4) Uani 1 1 d . . . . .
C11 C 0.6185(3) 0.76989(7) 0.54632(6) 0.0412(5) Uani 1 1 d . . . . .
H11 H 0.638183 0.811253 0.553587 0.049 Uiso 1 1 calc R U . . .
C12 C 0.5213(2) 0.75012(7) 0.50393(6) 0.0375(5) Uani 1 1 d . . . . .
C13 C 0.6421(2) 0.66590(7) 0.56009(6) 0.0293(4) Uani 1 1 d . . . . .
C14 C 0.4251(2) 0.78615(7) 0.46200(6) 0.0361(4) Uani 1 1 d . . . . .
H14A H 0.317579 0.773428 0.461581 0.043 Uiso 1 1 calc R U . . .
H14B H 0.457712 0.777443 0.425831 0.043 Uiso 1 1 calc R U . . .
C15 C 0.4359(2) 0.85387(7) 0.47234(6) 0.0301(4) Uani 1 1 d . . . . .
H15A H 0.400014 0.862780 0.507958 0.036 Uiso 1 1 calc R U . . .
H15B H 0.543898 0.866409 0.473957 0.036 Uiso 1 1 calc R U . . .
C16 C 0.34217(19) 0.89030(6) 0.42865(6) 0.0242(3) Uani 1 1 d . . . . .
H16A H 0.383230 0.883931 0.393479 0.029 Uiso 1 1 calc R U . . .
H16B H 0.235669 0.875685 0.425049 0.029 Uiso 1 1 calc R U . . .
C17 C 0.34387(18) 0.95709(6) 0.44147(6) 0.0238(3) Uani 1 1 d . . . . .
H17A H 0.450879 0.970979 0.447345 0.029 Uiso 1 1 calc R U . . .
H17B H 0.297487 0.963483 0.475636 0.029 Uiso 1 1 calc R U . . .
C18 C 0.25878(18) 0.99493(7) 0.39699(6) 0.0247(3) Uani 1 1 d . . . . .
H18A H 0.311157 0.991761 0.363750 0.030 Uiso 1 1 calc R U . . .
H18B H 0.154544 0.978683 0.388636 0.030 Uiso 1 1 calc R U . . .
C19 C 0.2487(2) 1.06062(7) 0.41258(7) 0.0319(4) Uani 1 1 d . . . . .
H19A H 0.197456 1.083291 0.382024 0.048 Uiso 1 1 calc R U . . .
H19B H 0.351481 1.076703 0.421847 0.048 Uiso 1 1 calc R U . . .
H19C H 0.190566 1.064317 0.443943 0.048 Uiso 1 1 calc R U . . .
C1A C 1.000000 0.85043(9) 0.750000 0.0212(4) Uani 1 2 d S T P . .
C2A C 1.1364(2) 0.88257(6) 0.75937(6) 0.0253(3) Uani 1 1 d . . . . .
H2A H 1.230316 0.861598 0.765878 0.030 Uiso 1 1 calc R U . . .
C3A C 1.1352(2) 0.94509(7) 0.75919(6) 0.0325(4) Uani 1 1 d . . . . .
H3A H 1.228821 0.966285 0.765495 0.039 Uiso 1 1 calc R U . . .
C4A C 1.000000 0.97721(10) 0.750000 0.0375(6) Uani 1 2 d S T P . .
C5A C 1.000000 1.04524(11) 0.750000 0.0602(10) Uani 1 2 d S T P . .
H5AA H 0.958809 1.059924 0.714165 0.090 Uiso 0.5 1 calc R U P . .
H5AB H 1.104461 1.059924 0.758470 0.090 Uiso 0.5 1 calc R U P . .
H5AC H 0.936730 1.059924 0.777365 0.090 Uiso 0.5 1 calc R U P . .
C1B C 0.78710(16) 0.61599(6) 0.63740(5) 0.0161(3) Uani 1 1 d . . . . .
S1B S 0.82805(4) 0.54502(2) 0.66374(2) 0.01545(10) Uani 1 1 d . . . . .
C2B C 0.69060(18) 0.61211(6) 0.58827(6) 0.0208(3) Uani 1 1 d . . . . .
C3B C 0.65267(17) 0.55169(6) 0.57423(6) 0.0207(3) Uani 1 1 d . . . . .
H3B H 0.589157 0.540794 0.542394 0.025 Uiso 1 1 calc R U . . .
C4B C 0.71619(16) 0.51080(6) 0.61083(5) 0.0173(3) Uani 1 1 d . . . . .
C5B C 0.69095(17) 0.44418(6) 0.61065(6) 0.0213(3) Uani 1 1 d . . . . .
H5BA H 0.664075 0.430971 0.572726 0.026 Uiso 1 1 calc R U . . .
H5BB H 0.602618 0.435470 0.630843 0.026 Uiso 1 1 calc R U . . .
C6B C 0.82609(18) 0.40699(6) 0.63521(6) 0.0248(3) Uani 1 1 d . . . . .
H6BA H 0.915419 0.415452 0.615449 0.030 Uiso 1 1 calc R U . . .
H6BB H 0.852163 0.418941 0.673511 0.030 Uiso 1 1 calc R U . . .
C7B C 0.7917(2) 0.33981(7) 0.63252(7) 0.0359(4) Uani 1 1 d D . . . .
H7B1 H 0.767680 0.326635 0.594448 0.043 Uiso 0.511(4) 1 calc R U P A 1
H7B2 H 0.704298 0.330126 0.652862 0.043 Uiso 0.511(4) 1 calc R U P A 1
H7B3 H 0.682796 0.335309 0.637873 0.043 Uiso 0.489(4) 1 calc R U P A 2
H7B4 H 0.801878 0.327038 0.594840 0.043 Uiso 0.489(4) 1 calc R U P A 2
C8B C 0.9485(4) 0.30677(13) 0.66045(13) 0.0192(7) Uani 0.511(4) 1 d D . P A 1
H8BA H 1.036040 0.320300 0.641717 0.023 Uiso 0.511(4) 1 calc R U P A 1
H8BB H 0.967519 0.319140 0.698913 0.023 Uiso 0.511(4) 1 calc R U P A 1
C9B C 0.9373(4) 0.23816(12) 0.65735(12) 0.0211(8) Uani 0.511(4) 1 d D . P A 1
H9BA H 0.923705 0.225832 0.618793 0.025 Uiso 0.511(4) 1 calc R U P A 1
H9BB H 1.034139 0.220548 0.674041 0.025 Uiso 0.511(4) 1 calc R U P A 1
C10B C 0.8072(3) 0.21315(14) 0.68560(15) 0.0257(8) Uani 0.511(4) 1 d D . P A 1
H10A H 0.710220 0.227635 0.667282 0.039 Uiso 0.511(4) 1 calc R U P A 1
H10B H 0.817649 0.226508 0.723459 0.039 Uiso 0.511(4) 1 calc R U P A 1
H10C H 0.809426 0.169118 0.684339 0.039 Uiso 0.511(4) 1 calc R U P A 1
C8C C 0.8734(5) 0.29657(14) 0.66727(13) 0.0195(7) Uani 0.489(4) 1 d D . P A 2
H8CA H 0.857704 0.306188 0.705247 0.023 Uiso 0.489(4) 1 calc R U P A 2
H8CB H 0.983448 0.301067 0.663774 0.023 Uiso 0.489(4) 1 calc R U P A 2
C9C C 0.8297(4) 0.23135(13) 0.65654(13) 0.0173(7) Uani 0.489(4) 1 d D . P A 2
H9CA H 0.719786 0.226616 0.660231 0.021 Uiso 0.489(4) 1 calc R U P A 2
H9CB H 0.845306 0.221545 0.618596 0.021 Uiso 0.489(4) 1 calc R U P A 2
C10C C 0.9179(4) 0.18648(14) 0.69372(13) 0.0248(8) Uani 0.489(4) 1 d D . P A 2
H10D H 0.887474 0.145541 0.682671 0.037 Uiso 0.489(4) 1 calc R U P A 2
H10E H 0.895983 0.193322 0.731136 0.037 Uiso 0.489(4) 1 calc R U P A 2
H10F H 1.027249 0.191570 0.691379 0.037 Uiso 0.489(4) 1 calc R U P A 2

loop_
_atom_site_aniso_label
_atom_site_aniso_U_11
_atom_site_aniso_U_22
_atom_site_aniso_U_33
_atom_site_aniso_U_23
_atom_site_aniso_U_13
_atom_site_aniso_U_12
B1 0.0162(10) 0.0113(10) 0.0172(10) 0.000 -0.0028(8) 0.000
C1 0.0220(7) 0.0105(6) 0.0162(6) 0.0009(5) 0.0036(5) 0.0012(5)
N1 0.0184(6) 0.0091(5) 0.0146(5) -0.0001(4) 0.0021(4) 0.0002(4)
F1 0.0251(5) 0.0215(4) 0.0264(4) 0.0111(3) -0.0082(3) -0.0103(3)
S1 0.0619(3) 0.01475(19) 0.01656(19) -0.00248(13) -0.01472(17) 0.01137(17)
C2 0.0432(9) 0.0101(6) 0.0148(6) 0.0014(5) 0.0001(6) 0.0027(6)
C3 0.0483(10) 0.0109(7) 0.0139(6) 0.0005(5) -0.0032(6) 0.0044(6)
C4 0.0229(7) 0.0118(6) 0.0127(6) 0.0010(5) 0.0016(5) 0.0020(5)
C9 0.0240(10) 0.0103(9) 0.0153(9) 0.000 0.0042(7) 0.000
C10 0.0705(13) 0.0122(7) 0.0154(7) -0.0008(5) -0.0127(7) 0.0089(7)
C11 0.0880(15) 0.0128(7) 0.0180(7) -0.0014(6) -0.0166(8) 0.0124(8)
C12 0.0781(14) 0.0137(7) 0.0169(7) -0.0006(6) -0.0119(8) 0.0143(8)
C13 0.0563(11) 0.0138(7) 0.0146(7) -0.0012(5) -0.0110(7) 0.0090(7)
C14 0.0720(13) 0.0174(8) 0.0154(7) 0.0000(6) -0.0122(8) 0.0144(8)
C15 0.0526(11) 0.0176(8) 0.0179(7) 0.0009(6) -0.0065(7) 0.0108(7)
C16 0.0360(9) 0.0167(7) 0.0187(7) 0.0024(6) -0.0033(6) 0.0047(6)
C17 0.0306(8) 0.0175(7) 0.0220(7) 0.0019(6) -0.0031(6) 0.0039(6)
C18 0.0276(8) 0.0191(7) 0.0265(8) 0.0060(6) -0.0012(6) 0.0027(6)
C19 0.0407(10) 0.0195(8) 0.0361(9) 0.0058(7) 0.0063(7) 0.0085(7)
C1A 0.0419(13) 0.0095(9) 0.0123(9) 0.000 0.0037(8) 0.000
C2A 0.0467(10) 0.0147(7) 0.0147(6) -0.0009(5) 0.0036(6) -0.0057(6)
C3A 0.0645(12) 0.0152(7) 0.0198(7) -0.0023(6) 0.0135(7) -0.0113(7)
C4A 0.080(2) 0.0103(10) 0.0266(11) 0.000 0.0267(12) 0.000
C5A 0.106(3) 0.0099(11) 0.074(2) 0.000 0.052(2) 0.000
C1B 0.0232(7) 0.0108(6) 0.0141(6) 0.0009(5) 0.0008(5) 0.0018(5)
S1B 0.01957(18) 0.00943(16) 0.01636(17) 0.00096(11) -0.00275(12) -0.00018(12)
C2B 0.0334(8) 0.0127(7) 0.0150(6) -0.0002(5) -0.0031(6) 0.0045(6)
C3B 0.0284(8) 0.0152(7) 0.0170(6) -0.0026(5) -0.0049(6) 0.0033(6)
C4B 0.0200(7) 0.0128(6) 0.0182(6) -0.0015(5) -0.0014(5) 0.0002(5)
C5B 0.0272(8) 0.0129(7) 0.0221(7) -0.0009(5) -0.0059(6) -0.0035(6)
C6B 0.0336(9) 0.0136(7) 0.0249(7) -0.0023(6) -0.0070(6) 0.0029(6)
C7B 0.0740(13) 0.0118(7) 0.0195(7) -0.0003(6) -0.0060(8) 0.0025(7)
C8B 0.0226(19) 0.0146(15) 0.0195(14) 0.0014(11) -0.0021(13) 0.0027(13)
C9B 0.0228(19) 0.0156(14) 0.0257(15) 0.0042(11) 0.0059(12) 0.0041(12)
C10B 0.0262(17) 0.0203(16) 0.0310(19) 0.0051(14) 0.0044(14) 0.0033(12)
C8C 0.0200(18) 0.0154(15) 0.0228(16) -0.0006(12) 0.0000(14) -0.0018(14)
C9C 0.0203(19) 0.0122(14) 0.0188(16) 0.0042(12) 0.0000(12) 0.0006(11)
C10C 0.0229(17) 0.0211(16) 0.0294(17) 0.0090(13) -0.0021(12) 0.0030(12)

loop_
_atom_type_symbol
_atom_type_description
_atom_type_scat_dispersion_real
_atom_type_scat_dispersion_imag
_atom_type_scat_source
C C 0.0033 0.0016 'International Tables Vol C Tables 4.2.6.8 and 6.1.1.4'
H H 0.0000 0.0000 'International Tables Vol C Tables 4.2.6.8 and 6.1.1.4'
B B 0.0013 0.0007 'International Tables Vol C Tables 4.2.6.8 and 6.1.1.4'
F F 0.0171 0.0103 'International Tables Vol C Tables 4.2.6.8 and 6.1.1.4'
N N 0.0061 0.0033 'International Tables Vol C Tables 4.2.6.8 and 6.1.1.4'
S S 0.1246 0.1234 'International Tables Vol C Tables 4.2.6.8 and 6.1.1.4'

loop_
_geom_angle_atom_site_label_1
_geom_angle_atom_site_label_2
_geom_angle_atom_site_label_3
_geom_angle
_geom_angle_site_symmetry_1
_geom_angle_site_symmetry_3
F1 B1 F1 109.24(16) . 2_756
F1 B1 N1 109.81(5) . 2_756
F1 B1 N1 110.49(5) 2_756 2_756
F1 B1 N1 110.49(5) . .
F1 B1 N1 109.80(5) 2_756 .
N1 B1 N1 107.00(15) 2_756 .
N1 C1 C9 121.72(12) . .
N1 C1 C2 109.38(12) . .
C9 C1 C2 128.90(13) . .
C4 N1 C1 107.14(11) . .
C4 N1 B1 127.99(11) . .
C1 N1 B1 124.77(11) . .
C13 S1 C12 91.95(8) . .
C3 C2 C1 107.28(12) . .
C3 C2 H2 126.4 . .
C1 C2 H2 126.4 . .
C2 C3 C10 131.67(13) . .
C2 C3 C4 107.14(13) . .
C10 C3 C4 121.08(13) . .
N1 C4 C1B 131.73(12) . .
N1 C4 C3 109.03(12) . .
C1B C4 C3 119.21(12) . .
C1 C9 C1 119.84(17) 2_756 .
C1 C9 C1A 120.08(8) 2_756 .
C1 C9 C1A 120.08(8) . .
C13 C10 C3 118.20(13) . .
C13 C10 C11 112.53(14) . .
C3 C10 C11 129.09(14) . .
C12 C11 C10 113.47(15) . .
C12 C11 H11 123.3 . .
C10 C11 H11 123.3 . .
C11 C12 C14 128.87(15) . .
C11 C12 S1 111.22(12) . .
C14 C12 S1 119.90(12) . .
C10 C13 C2B 122.05(14) . .
C10 C13 S1 110.81(11) . .
C2B C13 S1 127.05(12) . .
C12 C14 C15 112.87(14) . .
C12 C14 H14A 109.0 . .
C15 C14 H14A 109.0 . .
C12 C14 H14B 109.0 . .
C15 C14 H14B 109.0 . .
H14A C14 H14B 107.8 . .
C16 C15 C14 112.62(13) . .
C16 C15 H15A 109.1 . .
C14 C15 H15A 109.1 . .
C16 C15 H15B 109.1 . .
C14 C15 H15B 109.1 . .
H15A C15 H15B 107.8 . .
C17 C16 C15 112.22(13) . .
C17 C16 H16A 109.2 . .
C15 C16 H16A 109.2 . .
C17 C16 H16B 109.2 . .
C15 C16 H16B 109.2 . .
H16A C16 H16B 107.9 . .
C16 C17 C18 113.33(13) . .
C16 C17 H17A 108.9 . .
C18 C17 H17A 108.9 . .
C16 C17 H17B 108.9 . .
C18 C17 H17B 108.9 . .
H17A C17 H17B 107.7 . .
C19 C18 C17 112.71(13) . .
C19 C18 H18A 109.1 . .
C17 C18 H18A 109.1 . .
C19 C18 H18B 109.1 . .
C17 C18 H18B 109.1 . .
H18A C18 H18B 107.8 . .
C18 C19 H19A 109.5 . .
C18 C19 H19B 109.5 . .
H19A C19 H19B 109.5 . .
C18 C19 H19C 109.5 . .
H19A C19 H19C 109.5 . .
H19B C19 H19C 109.5 . .
C2A C1A C2A 118.53(19) 2_756 .
C2A C1A C9 120.73(9) 2_756 .
C2A C1A C9 120.74(9) . .
C3A C2A C1A 120.28(17) . .
C3A C2A H2A 119.9 . .
C1A C2A H2A 119.9 . .
C4A C3A C2A 121.40(17) . .
C4A C3A H3A 119.3 . .
C2A C3A H3A 119.3 . .
C3A C4A C3A 118.1(2) 2_756 .
C3A C4A C5A 120.95(10) 2_756 .
C3A C4A C5A 120.95(10) . .
C4A C5A H5AA 109.5 . .
C4A C5A H5AB 109.5 . .
H5AA C5A H5AB 109.5 . .
C4A C5A H5AC 109.5 . .
H5AA C5A H5AC 109.5 . .
H5AB C5A H5AC 109.5 . .
C4A C5A H5AA 109.468(10) . 2_756
H5AA C5A H5AA 141.1 . 2_756
H5AB C5A H5AA 56.3 . 2_756
H5AC C5A H5AA 56.3 . 2_756
C4A C5A H5AB 109.47(3) . 2_756
H5AA C5A H5AB 56.3 . 2_756
H5AB C5A H5AB 141.1 . 2_756
H5AC C5A H5AB 56.2 . 2_756
H5AA C5A H5AB 109.5 2_756 2_756
C4A C5A H5AC 109.467(19) . 2_756
H5AA C5A H5AC 56.3 . 2_756
H5AB C5A H5AC 56.3 . 2_756
H5AC C5A H5AC 141.1 . 2_756
H5AA C5A H5AC 109.5 2_756 2_756
H5AB C5A H5AC 109.5 2_756 2_756
C2B C1B C4 119.88(12) . .
C2B C1B S1B 110.62(10) . .
C4 C1B S1B 129.48(10) . .
C1B S1B C4B 92.02(7) . .
C1B C2B C3B 111.97(12) . .
C1B C2B C13 119.52(13) . .
C3B C2B C13 128.50(13) . .
C4B C3B C2B 113.49(13) . .
C4B C3B H3B 123.3 . .
C2B C3B H3B 123.3 . .
C3B C4B C5B 127.39(13) . .
C3B C4B S1B 111.89(10) . .
C5B C4B S1B 120.62(10) . .
C4B C5B C6B 115.18(12) . .
C4B C5B H5BA 108.5 . .
C6B C5B H5BA 108.5 . .
C4B C5B H5BB 108.5 . .
C6B C5B H5BB 108.5 . .
H5BA C5B H5BB 107.5 . .
C7B C6B C5B 111.75(13) . .
C7B C6B H6BA 109.3 . .
C5B C6B H6BA 109.3 . .
C7B C6B H6BB 109.3 . .
C5B C6B H6BB 109.3 . .
H6BA C6B H6BB 107.9 . .
C8C C7B C6B 123.09(19) . .
C6B C7B C8B 105.27(17) . .
C6B C7B H7B1 110.7 . .
C8B C7B H7B1 110.7 . .
C6B C7B H7B2 110.7 . .
C8B C7B H7B2 110.7 . .
H7B1 C7B H7B2 108.8 . .
C8C C7B H7B3 106.6 . .
C6B C7B H7B3 106.6 . .
C8C C7B H7B4 106.6 . .
C6B C7B H7B4 106.6 . .
H7B3 C7B H7B4 106.5 . .
C9B C8B C7B 112.1(2) . .
C9B C8B H8BA 109.2 . .
C7B C8B H8BA 109.2 . .
C9B C8B H8BB 109.2 . .
C7B C8B H8BB 109.2 . .
H8BA C8B H8BB 107.9 . .
C10B C9B C8B 113.0(3) . .
C10B C9B H9BA 109.0 . .
C8B C9B H9BA 109.0 . .
C10B C9B H9BB 109.0 . .
C8B C9B H9BB 109.0 . .
H9BA C9B H9BB 107.8 . .
C9B C10B H10A 109.5 . .
C9B C10B H10B 109.5 . .
H10A C10B H10B 109.5 . .
C9B C10B H10C 109.5 . .
H10A C10B H10C 109.5 . .
H10B C10B H10C 109.5 . .
C7B C8C C9C 115.7(3) . .
C7B C8C H8CA 108.4 . .
C9C C8C H8CA 108.4 . .
C7B C8C H8CB 108.4 . .
C9C C8C H8CB 108.4 . .
H8CA C8C H8CB 107.4 . .
C10C C9C C8C 114.7(3) . .
C10C C9C H9CA 108.6 . .
C8C C9C H9CA 108.6 . .
C10C C9C H9CB 108.6 . .
C8C C9C H9CB 108.6 . .
H9CA C9C H9CB 107.6 . .
C9C C10C H10D 109.5 . .
C9C C10C H10E 109.5 . .
H10D C10C H10E 109.5 . .
C9C C10C H10F 109.5 . .
H10D C10C H10F 109.5 . .
H10E C10C H10F 109.5 . .

loop_
_geom_bond_atom_site_label_1
_geom_bond_atom_site_label_2
_geom_bond_distance
_geom_bond_site_symmetry_2
B1 F1 1.3839(15) .
B1 F1 1.3839(15) 2_756
B1 N1 1.5565(16) 2_756
B1 N1 1.5565(16) .
C1 N1 1.3962(16) .
C1 C9 1.3987(16) .
C1 C2 1.4034(19) .
N1 C4 1.3668(17) .
S1 C13 1.7372(16) .
S1 C12 1.7453(16) .
C2 C3 1.384(2) .
C2 H2 0.9500 .
C3 C10 1.429(2) .
C3 C4 1.4307(18) .
C4 C1B 1.4166(18) .
C9 C1A 1.484(3) .
C10 C13 1.386(2) .
C10 C11 1.432(2) .
C11 C12 1.357(2) .
C11 H11 0.9500 .
C12 C14 1.503(2) .
C13 C2B 1.4279(19) .
C14 C15 1.529(2) .
C14 H14A 0.9900 .
C14 H14B 0.9900 .
C15 C16 1.525(2) .
C15 H15A 0.9900 .
C15 H15B 0.9900 .
C16 C17 1.5187(19) .
C16 H16A 0.9900 .
C16 H16B 0.9900 .
C17 C18 1.521(2) .
C17 H17A 0.9900 .
C17 H17B 0.9900 .
C18 C19 1.516(2) .
C18 H18A 0.9900 .
C18 H18B 0.9900 .
C19 H19A 0.9800 .
C19 H19B 0.9800 .
C19 H19C 0.9800 .
C1A C2A 1.3987(19) 2_756
C1A C2A 1.3988(19) .
C2A C3A 1.390(2) .
C2A H2A 0.9500 .
C3A C4A 1.389(2) .
C3A H3A 0.9500 .
C4A C5A 1.513(3) .
C5A H5AA 0.9800 .
C5A H5AB 0.9800 .
C5A H5AC 0.9800 .
C5A H5AA 0.9800 2_756
C5A H5AB 0.9800 2_756
C5A H5AC 0.9800 2_756
C1B C2B 1.4136(19) .
C1B S1B 1.7316(13) .
S1B C4B 1.7324(14) .
C2B C3B 1.4194(19) .
C3B C4B 1.3629(19) .
C3B H3B 0.9500 .
C4B C5B 1.4982(18) .
C5B C6B 1.525(2) .
C5B H5BA 0.9900 .
C5B H5BB 0.9900 .
C6B C7B 1.525(2) .
C6B H6BA 0.9900 .
C6B H6BB 0.9900 .
C7B C8C 1.434(3) .
C7B C8B 1.653(4) .
C7B H7B1 0.9900 .
C7B H7B2 0.9900 .
C7B H7B3 0.9900 .
C7B H7B4 0.9900 .
C8B C9B 1.530(4) .
C8B H8BA 0.9900 .
C8B H8BB 0.9900 .
C9B C10B 1.514(4) .
C9B H9BA 0.9900 .
C9B H9BB 0.9900 .
C10B H10A 0.9800 .
C10B H10B 0.9800 .
C10B H10C 0.9800 .
C8C C9C 1.517(4) .
C8C H8CA 0.9900 .
C8C H8CB 0.9900 .
C9C C10C 1.517(4) .
C9C H9CA 0.9900 .
C9C H9CB 0.9900 .
C10C H10D 0.9800 .
C10C H10E 0.9800 .
C10C H10F 0.9800 .

loop_
_geom_torsion_atom_site_label_1
_geom_torsion_atom_site_label_2
_geom_torsion_atom_site_label_3
_geom_torsion_atom_site_label_4
_geom_torsion
_geom_torsion_site_symmetry_1
_geom_torsion_site_symmetry_4
C9 C1 N1 C4 179.08(11) . .
C2 C1 N1 C4 -1.03(15) . .
C9 C1 N1 B1 -4.14(17) . .
C2 C1 N1 B1 175.75(10) . .
F1 B1 N1 C4 -62.37(15) . .
F1 B1 N1 C4 58.19(15) 2_756 .
N1 B1 N1 C4 178.12(14) 2_756 .
F1 B1 N1 C1 121.53(14) . .
F1 B1 N1 C1 -117.91(14) 2_756 .
N1 B1 N1 C1 2.03(8) 2_756 .
N1 C1 C2 C3 1.47(17) . .
C9 C1 C2 C3 -178.65(13) . .
C1 C2 C3 C10 174.83(18) . .
C1 C2 C3 C4 -1.31(17) . .
C1 N1 C4 C1B -178.11(14) . .
B1 N1 C4 C1B 5.2(2) . .
C1 N1 C4 C3 0.20(15) . .
B1 N1 C4 C3 -176.45(11) . .
C2 C3 C4 N1 0.70(17) . .
C10 C3 C4 N1 -175.93(15) . .
C2 C3 C4 C1B 179.26(13) . .
C10 C3 C4 C1B 2.6(2) . .
N1 C1 C9 C1 2.02(8) . 2_756
C2 C1 C9 C1 -177.85(17) . 2_756
N1 C1 C9 C1A -177.98(8) . .
C2 C1 C9 C1A 2.15(17) . .
C2 C3 C10 C13 -176.76(18) . .
C4 C3 C10 C13 -1.1(3) . .
C2 C3 C10 C11 -2.0(3) . .
C4 C3 C10 C11 173.67(19) . .
C13 C10 C11 C12 0.3(3) . .
C3 C10 C11 C12 -174.7(2) . .
C10 C11 C12 C14 178.4(2) . .
C10 C11 C12 S1 -0.9(2) . .
C13 S1 C12 C11 0.97(17) . .
C13 S1 C12 C14 -178.39(17) . .
C3 C10 C13 C2B -0.7(3) . .
C11 C10 C13 C2B -176.27(17) . .
C3 C10 C13 S1 176.00(14) . .
C11 C10 C13 S1 0.4(2) . .
C12 S1 C13 C10 -0.78(16) . .
C12 S1 C13 C2B 175.70(17) . .
C11 C12 C14 C15 -3.7(3) . .
S1 C12 C14 C15 175.49(14) . .
C12 C14 C15 C16 178.12(16) . .
C14 C15 C16 C17 175.64(15) . .
C15 C16 C17 C18 176.67(14) . .
C16 C17 C18 C19 174.58(14) . .
C1 C9 C1A C2A -128.55(9) 2_756 2_756
C1 C9 C1A C2A 51.45(9) . 2_756
C1 C9 C1A C2A 51.45(9) 2_756 .
C1 C9 C1A C2A -128.55(9) . .
C2A C1A C2A C3A -0.11(10) 2_756 .
C9 C1A C2A C3A 179.89(10) . .
C1A C2A C3A C4A 0.22(19) . .
C2A C3A C4A C3A -0.11(10) . 2_756
C2A C3A C4A C5A 179.89(10) . .
N1 C4 C1B C2B 175.75(14) . .
C3 C4 C1B C2B -2.4(2) . .
N1 C4 C1B S1B -2.8(2) . .
C3 C4 C1B S1B 179.06(12) . .
C2B C1B S1B C4B -0.89(11) . .
C4 C1B S1B C4B 177.74(14) . .
C4 C1B C2B C3B -178.24(13) . .
S1B C1B C2B C3B 0.54(16) . .
C4 C1B C2B C13 0.7(2) . .
S1B C1B C2B C13 179.51(13) . .
C10 C13 C2B C1B 0.9(3) . .
S1 C13 C2B C1B -175.26(13) . .
C10 C13 C2B C3B 179.65(17) . .
S1 C13 C2B C3B 3.5(3) . .
C1B C2B C3B C4B 0.25(19) . .
C13 C2B C3B C4B -178.61(16) . .
C2B C3B C4B C5B 175.24(14) . .
C2B C3B C4B S1B -0.93(17) . .
C1B S1B C4B C3B 1.05(12) . .
C1B S1B C4B C5B -175.41(12) . .
C3B C4B C5B C6B 149.40(15) . .
S1B C4B C5B C6B -34.74(18) . .
C4B C5B C6B C7B -179.03(13) . .
C5B C6B C7B C8C -158.5(2) . .
C5B C6B C7B C8B 179.93(17) . .
C6B C7B C8B C9B -175.9(2) . .
C7B C8B C9B C10B -59.5(3) . .
C6B C7B C8C C9C -176.5(2) . .
C7B C8C C9C C10C 179.8(3) . .
